data_7034861
loop_
_publ_author_name
'Silva Valverde, Miguel F.'
'Theuergarten, Eileen'
'Bannenberg, Thomas'
'Freytag, Matthias'
'Jones, Peter G.'
'Tamm, Matthias'

_publ_section_title
;
 Frustrated N-heterocyclic carbene-silylium ion Lewis pairs.
;
_journal_issue 20
_journal_name_full 'Dalton transactions (Cambridge, England : 2003)'
_journal_page_first 9400
_journal_page_last 9408
_journal_paper_doi 10.1039/c5dt01362c
_journal_volume 44
_journal_year 2015
_chemical_formula_sum 'C31 H45 F3 N2 O3 S Si'
_chemical_formula_weight 610.84
_chemical_name_systematic
; 
 ? 
;
_space_group_IT_number 14
_symmetry_cell_setting monoclinic
_symmetry_space_group_name_Hall '-P 2yn'
_symmetry_space_group_name_H-M 'P 1 21/n 1'
_atom_sites_solution_hydrogens geom
_atom_sites_solution_primary direct
_atom_sites_solution_secondary difmap
_audit_creation_method SHELXL-97
_audit_update_record
;
2015-03-05 deposited with the CCDC.
2015-04-20 downloaded from the CCDC.
;
_cell_angle_alpha 90.00
_cell_angle_beta 103.0178(12)
_cell_angle_gamma 90.00
_cell_formula_units_Z 4
_cell_length_a 9.71654(13)
_cell_length_b 22.4084(2)
_cell_length_c 15.65661(18)
_cell_measurement_reflns_used 37763
_cell_measurement_temperature 100(2)
_cell_measurement_theta_max 76.5810
_cell_measurement_theta_min 3.9380
_cell_volume 3321.34(7)
_computing_cell_refinement
; 
CrysAlisPro, Agilent Technologies, 
Version 1.171.36.28 (release 01-02-2013 CrysAlis171 .NET) 
(compiled Feb  1 2013,16:14:44) 
;
_computing_data_collection
; 
CrysAlisPro, Agilent Technologies, 
Version 1.171.36.28 (release 01-02-2013 CrysAlis171 .NET) 
(compiled Feb  1 2013,16:14:44) 
;
_computing_data_reduction
; 
CrysAlisPro, Agilent Technologies, 
Version 1.171.36.28 (release 01-02-2013 CrysAlis171 .NET) 
(compiled Feb  1 2013,16:14:44) 
;
_computing_molecular_graphics 'Bruker XP'
_computing_publication_material SHELXL-97
_computing_structure_refinement 'SHELXL-97 (Sheldrick, 1997)'
_computing_structure_solution 'SHELXS-97 (Sheldrick, 1990)'
_diffrn_ambient_temperature 100(2)
_diffrn_detector_area_resol_mean 10.3543
_diffrn_measured_fraction_theta_full 1.000
_diffrn_measured_fraction_theta_max 0.997
_diffrn_measurement_device_type 'Oxford Diffraction Xcalibur, Atlas, Nova'
_diffrn_measurement_method '\w scans'
_diffrn_radiation_monochromator mirror
_diffrn_radiation_source 'Nova (Cu) X-ray Source'
_diffrn_radiation_type 'Cu K\a'
_diffrn_radiation_wavelength 1.54184
_diffrn_reflns_av_R_equivalents 0.0448
_diffrn_reflns_av_sigmaI/netI 0.0180
_diffrn_reflns_limit_h_max 10
_diffrn_reflns_limit_h_min -12
_diffrn_reflns_limit_k_max 28
_diffrn_reflns_limit_k_min -28
_diffrn_reflns_limit_l_max 19
_diffrn_reflns_limit_l_min -19
_diffrn_reflns_number 67865
_diffrn_reflns_theta_full 75.00
_diffrn_reflns_theta_max 76.98
_diffrn_reflns_theta_min 3.51
_exptl_absorpt_coefficient_mu 1.627
_exptl_absorpt_correction_T_max 1.00000
_exptl_absorpt_correction_T_min 0.51691
_exptl_absorpt_correction_type multi-scan
_exptl_absorpt_process_details
; 
CrysAlisPro, Agilent Technologies, 
Version 1.171.36.28 (release 01-02-2013 CrysAlis171 .NET) 
(compiled Feb  1 2013,16:14:44) 
;
_exptl_crystal_colour colourless
_exptl_crystal_density_diffrn 1.222
_exptl_crystal_density_method 'not measured'
_exptl_crystal_description block
_exptl_crystal_F_000 1304
_exptl_crystal_size_max 0.20
_exptl_crystal_size_mid 0.15
_exptl_crystal_size_min 0.12
_refine_diff_density_max 0.275
_refine_diff_density_min -0.441
_refine_diff_density_rms 0.042
_refine_ls_extinction_method none
_refine_ls_goodness_of_fit_ref 1.027
_refine_ls_hydrogen_treatment constr
_refine_ls_matrix_type full
_refine_ls_number_parameters 381
_refine_ls_number_reflns 7001
_refine_ls_number_restraints 0
_refine_ls_restrained_S_all 1.027
_refine_ls_R_factor_all 0.0379
_refine_ls_R_factor_gt 0.0345
_refine_ls_shift/su_max 0.001
_refine_ls_shift/su_mean 0.000
_refine_ls_structure_factor_coef Fsqd
_refine_ls_weighting_details 'calc w=1/[\s^2^(Fo^2^)+(0.0429P)^2^+1.5267P] where P=(Fo^2^+2Fc^2^)/3'
_refine_ls_weighting_scheme calc
_refine_ls_wR_factor_gt 0.0866
_refine_ls_wR_factor_ref 0.0892
_reflns_number_gt 6406
_reflns_number_total 7001
_reflns_threshold_expression >2sigma(I)
_cod_data_source_file c5dt01362c3.cif
_cod_data_source_block eileen64
_cod_depositor_comments 'Adding full bibliography for 7034861--7034869.cif.'
_cod_original_sg_symbol_H-M 'P 21/n'
_cod_database_code 7034861
_refine_instructions_details
;
TITL eileen64 in P2(1)/n
CELL 1.54184   9.716539  22.408394  15.656612  90.0000 103.0178  90.0000
ZERR    4.00   0.00013   0.00020   0.00018   0.0000   0.0012   0.0000
LATT   1
SYMM  1/2 - X, 1/2 + Y, 1/2 - Z
SFAC  C    H    N    O    F    SI   S
UNIT  124  180  8  12  12  4  4
MERG   2
TEMP -173
 
FMAP   2
PLAN   10
 
ACTA 150
CONF
 
L.S.   4
 
WGHT    0.042900    1.526700
FVAR       3.65196
SI    6    0.828259    0.451620    0.733848    11.00000    0.01580    0.01644 =
         0.02072    0.00441    0.00167   -0.00158
N1    3    0.584896    0.371641    0.727541    11.00000    0.01561    0.01348 =
         0.01864    0.00059    0.00175   -0.00042
N2    3    0.776858    0.332147    0.801926    11.00000    0.01712    0.01370 =
         0.01835    0.00163    0.00216    0.00017
C1    1    0.724378    0.382735    0.759046    11.00000    0.01544    0.01506 =
         0.01577    0.00019    0.00172    0.00089
C2    1    0.552265    0.314399    0.749698    11.00000    0.02143    0.01415 =
         0.02481    0.00083    0.00456   -0.00429
AFIX  43
H2    2    0.461946    0.295985    0.734901    11.00000   -1.20000
AFIX   0
C3    1    0.672055    0.289686    0.796036    11.00000    0.02249    0.01457 =
         0.02426    0.00104    0.00429   -0.00319
AFIX  43
H3    2    0.682595    0.250586    0.820079    11.00000   -1.20000
AFIX   0
C4    1    0.476892    0.412911    0.682640    11.00000    0.01332    0.01458 =
         0.02105    0.00145    0.00207   -0.00029
C5    1    0.428196    0.407322    0.591853    11.00000    0.01566    0.01646 =
         0.02133   -0.00087    0.00276   -0.00193
C6    1    0.315853    0.444210    0.552202    11.00000    0.01892    0.02269 =
         0.02106    0.00168    0.00031    0.00112
AFIX  43
H6    2    0.279070    0.441626    0.490727    11.00000   -1.20000
AFIX   0
C7    1    0.257332    0.484438    0.601047    11.00000    0.01851    0.02235 =
         0.02856    0.00405    0.00300    0.00520
AFIX  43
H7    2    0.180725    0.508914    0.572762    11.00000   -1.20000
AFIX   0
C8    1    0.309277    0.489384    0.690717    11.00000    0.02092    0.01981 =
         0.02765   -0.00028    0.00818    0.00344
AFIX  43
H8    2    0.269186    0.517822    0.723027    11.00000   -1.20000
AFIX   0
C9    1    0.419695    0.453133    0.734143    11.00000    0.01726    0.01790 =
         0.02116   -0.00069    0.00511   -0.00161
C10   1    0.485380    0.361702    0.537069    11.00000    0.01861    0.02328 =
         0.02125   -0.00453    0.00035    0.00215
AFIX  13
H10   2    0.581209    0.348984    0.570233    11.00000   -1.20000
AFIX   0
C11   1    0.498904    0.386598    0.448094    11.00000    0.02582    0.03966 =
         0.02164   -0.00543    0.00485   -0.00078
AFIX 137
H11A  2    0.404527    0.393238    0.411002    11.00000   -1.50000
H11B  2    0.550239    0.357992    0.419518    11.00000   -1.50000
H11C  2    0.550590    0.424475    0.456899    11.00000   -1.50000
AFIX   0
C12   1    0.388957    0.306707    0.522282    11.00000    0.03278    0.02292 =
         0.03432   -0.00859    0.00304   -0.00114
AFIX 137
H12A  2    0.385578    0.288957    0.578980    11.00000   -1.50000
H12B  2    0.426119    0.277407    0.486802    11.00000   -1.50000
H12C  2    0.293562    0.318616    0.491616    11.00000   -1.50000
AFIX   0
C13   1    0.472260    0.456794    0.833244    11.00000    0.02111    0.02617 =
         0.02053   -0.00267    0.00497    0.00022
AFIX  13
H13   2    0.575641    0.447633    0.847300    11.00000   -1.20000
AFIX   0
C14   1    0.453568    0.519107    0.868952    11.00000    0.04379    0.03270 =
         0.02693   -0.00879    0.01038    0.00133
AFIX 137
H14A  2    0.491598    0.548979    0.834757    11.00000   -1.50000
H14B  2    0.504225    0.521436    0.930519    11.00000   -1.50000
H14C  2    0.352907    0.526818    0.864453    11.00000   -1.50000
AFIX   0
C15   1    0.399380    0.410003    0.879653    11.00000    0.02662    0.03644 =
         0.02273    0.00404    0.00672   -0.00021
AFIX 137
H15A  2    0.298450    0.419245    0.869856    11.00000   -1.50000
H15B  2    0.441744    0.410585    0.942682    11.00000   -1.50000
H15C  2    0.411460    0.370333    0.856024    11.00000   -1.50000
AFIX   0
C16   1    0.918910    0.321597    0.853547    11.00000    0.01724    0.01582 =
         0.01954    0.00521   -0.00060   -0.00015
C17   1    1.011397    0.288337    0.815890    11.00000    0.02087    0.02229 =
         0.02269    0.00718    0.00302    0.00332
C18   1    1.144418    0.275398    0.868832    11.00000    0.02033    0.03048 =
         0.03368    0.01145    0.00387    0.00493
AFIX  43
H18   2    1.210303    0.252770    0.845702    11.00000   -1.20000
AFIX   0
C19   1    1.180567    0.295296    0.954468    11.00000    0.02300    0.03303 =
         0.03494    0.01070   -0.00627   -0.00122
AFIX  43
H19   2    1.270848    0.285793    0.989822    11.00000   -1.20000
AFIX   0
C20   1    1.087169    0.328877    0.989511    11.00000    0.03444    0.02488 =
         0.02430    0.00328   -0.00731   -0.00543
AFIX  43
H20   2    1.115023    0.342569    1.048305    11.00000   -1.20000
AFIX   0
C21   1    0.952495    0.343038    0.939974    11.00000    0.02979    0.01545 =
         0.02042    0.00290    0.00063   -0.00170
C22   1    0.973343    0.266084    0.721735    11.00000    0.03129    0.03454 =
         0.02181    0.00492    0.00535    0.01512
AFIX  13
H22   2    0.882930    0.285701    0.691703    11.00000   -1.20000
AFIX   0
C23   1    1.086548    0.282923    0.671892    11.00000    0.05079    0.05727 =
         0.03380    0.01447    0.02209    0.02201
AFIX 137
H23A  2    1.102627    0.326109    0.675862    11.00000   -1.50000
H23B  2    1.054702    0.271391    0.610215    11.00000   -1.50000
H23C  2    1.174717    0.262039    0.697721    11.00000   -1.50000
AFIX   0
C24   1    0.949062    0.198490    0.718864    11.00000    0.05417    0.03707 =
         0.02807   -0.00546    0.00314    0.00904
AFIX 137
H24A  2    1.036773    0.178183    0.747267    11.00000   -1.50000
H24B  2    0.920075    0.185387    0.657724    11.00000   -1.50000
H24C  2    0.874807    0.188662    0.749766    11.00000   -1.50000
AFIX   0
C25   1    0.849276    0.379601    0.978361    11.00000    0.04459    0.02189 =
         0.02052    0.00031    0.00350    0.00677
AFIX  13
H25   2    0.786032    0.401376    0.928950    11.00000   -1.20000
AFIX   0
C26   1    0.924182    0.426389    1.044237    11.00000    0.07333    0.02967 =
         0.03849   -0.01117    0.02240   -0.01340
AFIX 137
H26A  2    0.970978    0.406558    1.098860    11.00000   -1.50000
H26B  2    0.854670    0.455011    1.056275    11.00000   -1.50000
H26C  2    0.994737    0.447479    1.019651    11.00000   -1.50000
AFIX   0
C27   1    0.755723    0.340321    1.022007    11.00000    0.03205    0.03203 =
         0.03759   -0.00729    0.00892    0.00171
AFIX 137
H27A  2    0.707809    0.310418    0.979997    11.00000   -1.50000
H27B  2    0.685181    0.365221    1.040930    11.00000   -1.50000
H27C  2    0.814344    0.320201    1.073007    11.00000   -1.50000
AFIX   0
C28   1    0.743008    0.521205    0.759538    11.00000    0.02478    0.01871 =
         0.05941    0.00471    0.01237   -0.00170
AFIX 137
H28A  2    0.745011    0.522452    0.822374    11.00000   -1.50000
H28B  2    0.644820    0.522265    0.726041    11.00000   -1.50000
H28C  2    0.794079    0.555723    0.743793    11.00000   -1.50000
AFIX   0
C29   1    0.827273    0.445090    0.615946    11.00000    0.03510    0.04584 =
         0.02358    0.00783    0.00332   -0.01332
AFIX 137
H29A  2    0.888042    0.476031    0.599810    11.00000   -1.50000
H29B  2    0.730609    0.450129    0.581226    11.00000   -1.50000
H29C  2    0.862645    0.405651    0.604331    11.00000   -1.50000
AFIX   0
C30   1    1.012166    0.448008    0.799004    11.00000    0.02021    0.02194 =
         0.02897    0.00613    0.00075   -0.00427
AFIX 137
H30A  2    1.058151    0.412161    0.782796    11.00000   -1.50000
H30B  2    1.011944    0.446459    0.861527    11.00000   -1.50000
H30C  2    1.063872    0.483491    0.787223    11.00000   -1.50000
AFIX   0
S     7    0.478053    0.144864    0.801853    11.00000    0.02581    0.01575 =
         0.03221   -0.00362    0.01111   -0.00413
O1    4    0.396648    0.193863    0.756942    11.00000    0.03744    0.03030 =
         0.03126    0.00678    0.00173   -0.00215
O2    4    0.629495    0.151818    0.817437    11.00000    0.02605    0.02168 =
         0.05705   -0.00278    0.02062   -0.00281
O3    4    0.426798    0.086325    0.774108    11.00000    0.04552    0.02323 =
         0.07483   -0.01973    0.02525   -0.01460
C31   1    0.446173    0.150951    0.911095    11.00000    0.02388    0.04171 =
         0.03292    0.00955    0.00733    0.00949
F1    5    0.484192    0.205081    0.945138    11.00000    0.05258    0.06721 =
         0.03686   -0.02143    0.00710    0.00151
F2    5    0.518138    0.110271    0.965404    11.00000    0.04386    0.09176 =
         0.05736    0.04752    0.01653    0.02849
F3    5    0.310280    0.143493    0.911808    11.00000    0.02927    0.05950 =
         0.05617    0.01977    0.02413    0.01300
 
HKLF    4
;

loop_
_symmetry_equiv_pos_as_xyz
'x, y, z'
'-x+1/2, y+1/2, -z+1/2'
'-x, -y, -z'
'x-1/2, -y-1/2, z-1/2'

loop_
_atom_site_label
_atom_site_type_symbol
_atom_site_fract_x
_atom_site_fract_y
_atom_site_fract_z
_atom_site_U_iso_or_equiv
_atom_site_adp_type
_atom_site_occupancy
_atom_site_symmetry_multiplicity
_atom_site_calc_flag
_atom_site_refinement_flags
Si Si 0.82826(3) 0.451620(14) 0.73385(2) 0.01804(8) Uani 1 1 d .
N1 N 0.58490(10) 0.37164(4) 0.72754(6) 0.0162(2) Uani 1 1 d .
N2 N 0.77686(11) 0.33215(4) 0.80193(6) 0.0167(2) Uani 1 1 d .
C1 C 0.72438(12) 0.38274(5) 0.75905(7) 0.0157(2) Uani 1 1 d .
C2 C 0.55226(13) 0.31440(5) 0.74970(8) 0.0202(2) Uani 1 1 d .
H2 H 0.4619 0.2960 0.7349 0.024 Uiso 1 1 calc R
C3 C 0.67205(13) 0.28969(5) 0.79604(8) 0.0206(2) Uani 1 1 d .
H3 H 0.6826 0.2506 0.8201 0.025 Uiso 1 1 calc R
C4 C 0.47689(12) 0.41291(5) 0.68264(8) 0.0166(2) Uani 1 1 d .
C5 C 0.42820(12) 0.40732(5) 0.59185(8) 0.0180(2) Uani 1 1 d .
C6 C 0.31585(13) 0.44421(6) 0.55220(8) 0.0216(3) Uani 1 1 d .
H6 H 0.2791 0.4416 0.4907 0.026 Uiso 1 1 calc R
C7 C 0.25733(14) 0.48444(6) 0.60105(9) 0.0235(3) Uani 1 1 d .
H7 H 0.1807 0.5089 0.5728 0.028 Uiso 1 1 calc R
C8 C 0.30928(14) 0.48938(6) 0.69072(9) 0.0224(3) Uani 1 1 d .
H8 H 0.2692 0.5178 0.7230 0.027 Uiso 1 1 calc R
C9 C 0.41969(13) 0.45313(5) 0.73414(8) 0.0186(2) Uani 1 1 d .
C10 C 0.48538(13) 0.36170(6) 0.53707(8) 0.0217(3) Uani 1 1 d .
H10 H 0.5812 0.3490 0.5702 0.026 Uiso 1 1 calc R
C11 C 0.49890(15) 0.38660(7) 0.44809(9) 0.0291(3) Uani 1 1 d .
H11A H 0.4045 0.3932 0.4110 0.044 Uiso 1 1 calc R
H11B H 0.5502 0.3580 0.4195 0.044 Uiso 1 1 calc R
H11C H 0.5506 0.4245 0.4569 0.044 Uiso 1 1 calc R
C12 C 0.38896(16) 0.30671(6) 0.52228(10) 0.0307(3) Uani 1 1 d .
H12A H 0.3856 0.2890 0.5790 0.046 Uiso 1 1 calc R
H12B H 0.4261 0.2774 0.4868 0.046 Uiso 1 1 calc R
H12C H 0.2936 0.3186 0.4916 0.046 Uiso 1 1 calc R
C13 C 0.47226(14) 0.45679(6) 0.83324(8) 0.0226(3) Uani 1 1 d .
H13 H 0.5756 0.4476 0.8473 0.027 Uiso 1 1 calc R
C14 C 0.45357(18) 0.51911(7) 0.86895(10) 0.0341(3) Uani 1 1 d .
H14A H 0.4916 0.5490 0.8348 0.051 Uiso 1 1 calc R
H14B H 0.5042 0.5214 0.9305 0.051 Uiso 1 1 calc R
H14C H 0.3529 0.5268 0.8645 0.051 Uiso 1 1 calc R
C15 C 0.39938(15) 0.41000(7) 0.87965(9) 0.0284(3) Uani 1 1 d .
H15A H 0.2985 0.4192 0.8699 0.043 Uiso 1 1 calc R
H15B H 0.4417 0.4106 0.9427 0.043 Uiso 1 1 calc R
H15C H 0.4115 0.3703 0.8560 0.043 Uiso 1 1 calc R
C16 C 0.91891(13) 0.32160(5) 0.85355(8) 0.0183(2) Uani 1 1 d .
C17 C 1.01140(14) 0.28834(6) 0.81589(8) 0.0222(3) Uani 1 1 d .
C18 C 1.14442(14) 0.27540(7) 0.86883(9) 0.0285(3) Uani 1 1 d .
H18 H 1.2103 0.2528 0.8457 0.034 Uiso 1 1 calc R
C19 C 1.18057(15) 0.29530(7) 0.95447(10) 0.0323(3) Uani 1 1 d .
H19 H 1.2708 0.2858 0.9898 0.039 Uiso 1 1 calc R
C20 C 1.08717(16) 0.32888(6) 0.98951(9) 0.0301(3) Uani 1 1 d .
H20 H 1.1150 0.3426 1.0483 0.036 Uiso 1 1 calc R
C21 C 0.95249(15) 0.34304(5) 0.93997(8) 0.0227(3) Uani 1 1 d .
C22 C 0.97334(16) 0.26608(7) 0.72173(9) 0.0293(3) Uani 1 1 d .
H22 H 0.8829 0.2857 0.6917 0.035 Uiso 1 1 calc R
C23 C 1.0865(2) 0.28292(9) 0.67189(11) 0.0453(4) Uani 1 1 d .
H23A H 1.1026 0.3261 0.6759 0.068 Uiso 1 1 calc R
H23B H 1.0547 0.2714 0.6102 0.068 Uiso 1 1 calc R
H23C H 1.1747 0.2620 0.6977 0.068 Uiso 1 1 calc R
C24 C 0.9491(2) 0.19849(7) 0.71886(10) 0.0407(4) Uani 1 1 d .
H24A H 1.0368 0.1782 0.7473 0.061 Uiso 1 1 calc R
H24B H 0.9201 0.1854 0.6577 0.061 Uiso 1 1 calc R
H24C H 0.8748 0.1887 0.7498 0.061 Uiso 1 1 calc R
C25 C 0.84928(17) 0.37960(6) 0.97836(9) 0.0296(3) Uani 1 1 d .
H25 H 0.7860 0.4014 0.9289 0.036 Uiso 1 1 calc R
C26 C 0.9242(2) 0.42639(7) 1.04424(11) 0.0456(4) Uani 1 1 d .
H26A H 0.9710 0.4066 1.0989 0.068 Uiso 1 1 calc R
H26B H 0.8547 0.4550 1.0563 0.068 Uiso 1 1 calc R
H26C H 0.9947 0.4475 1.0197 0.068 Uiso 1 1 calc R
C27 C 0.75572(17) 0.34032(7) 1.02201(10) 0.0337(3) Uani 1 1 d .
H27A H 0.7078 0.3104 0.9800 0.051 Uiso 1 1 calc R
H27B H 0.6852 0.3652 1.0409 0.051 Uiso 1 1 calc R
H27C H 0.8143 0.3202 1.0730 0.051 Uiso 1 1 calc R
C28 C 0.74301(16) 0.52121(6) 0.75954(12) 0.0338(3) Uani 1 1 d .
H28A H 0.7450 0.5225 0.8224 0.051 Uiso 1 1 calc R
H28B H 0.6448 0.5223 0.7260 0.051 Uiso 1 1 calc R
H28C H 0.7941 0.5557 0.7438 0.051 Uiso 1 1 calc R
C29 C 0.82727(17) 0.44509(8) 0.61595(9) 0.0354(3) Uani 1 1 d .
H29A H 0.8880 0.4760 0.5998 0.053 Uiso 1 1 calc R
H29B H 0.7306 0.4501 0.5812 0.053 Uiso 1 1 calc R
H29C H 0.8626 0.4057 0.6043 0.053 Uiso 1 1 calc R
C30 C 1.01217(14) 0.44801(6) 0.79900(9) 0.0245(3) Uani 1 1 d .
H30A H 1.0582 0.4122 0.7828 0.037 Uiso 1 1 calc R
H30B H 1.0119 0.4465 0.8615 0.037 Uiso 1 1 calc R
H30C H 1.0639 0.4835 0.7872 0.037 Uiso 1 1 calc R
S S 0.47805(3) 0.144864(13) 0.80185(2) 0.02387(9) Uani 1 1 d .
O1 O 0.39665(12) 0.19386(5) 0.75694(7) 0.0340(2) Uani 1 1 d .
O2 O 0.62950(11) 0.15182(4) 0.81744(8) 0.0331(2) Uani 1 1 d .
O3 O 0.42680(13) 0.08632(5) 0.77411(9) 0.0460(3) Uani 1 1 d .
C31 C 0.44617(16) 0.15095(7) 0.91109(10) 0.0327(3) Uani 1 1 d .
F1 F 0.48419(12) 0.20508(5) 0.94514(7) 0.0527(3) Uani 1 1 d .
F2 F 0.51814(12) 0.11027(6) 0.96540(8) 0.0635(4) Uani 1 1 d .
F3 F 0.31028(10) 0.14349(5) 0.91181(7) 0.0460(3) Uani 1 1 d .

loop_
_atom_site_aniso_label
_atom_site_aniso_U_11
_atom_site_aniso_U_22
_atom_site_aniso_U_33
_atom_site_aniso_U_23
_atom_site_aniso_U_13
_atom_site_aniso_U_12
Si 0.01580(16) 0.01644(16) 0.02072(16) 0.00441(12) 0.00167(12) -0.00158(12)
N1 0.0156(5) 0.0135(5) 0.0186(5) 0.0006(4) 0.0018(4) -0.0004(4)
N2 0.0171(5) 0.0137(5) 0.0184(5) 0.0016(4) 0.0022(4) 0.0002(4)
C1 0.0154(5) 0.0151(5) 0.0158(5) 0.0002(4) 0.0017(4) 0.0009(4)
C2 0.0214(6) 0.0141(5) 0.0248(6) 0.0008(4) 0.0046(5) -0.0043(4)
C3 0.0225(6) 0.0146(5) 0.0243(6) 0.0010(4) 0.0043(5) -0.0032(5)
C4 0.0133(5) 0.0146(5) 0.0210(6) 0.0014(4) 0.0021(4) -0.0003(4)
C5 0.0157(5) 0.0165(5) 0.0213(6) -0.0009(4) 0.0028(4) -0.0019(4)
C6 0.0189(6) 0.0227(6) 0.0211(6) 0.0017(5) 0.0003(5) 0.0011(5)
C7 0.0185(6) 0.0223(6) 0.0286(6) 0.0041(5) 0.0030(5) 0.0052(5)
C8 0.0209(6) 0.0198(6) 0.0277(6) -0.0003(5) 0.0082(5) 0.0034(5)
C9 0.0173(6) 0.0179(6) 0.0212(6) -0.0007(4) 0.0051(5) -0.0016(4)
C10 0.0186(6) 0.0233(6) 0.0212(6) -0.0045(5) 0.0004(5) 0.0022(5)
C11 0.0258(7) 0.0397(8) 0.0216(6) -0.0054(5) 0.0048(5) -0.0008(6)
C12 0.0328(7) 0.0229(7) 0.0343(7) -0.0086(6) 0.0030(6) -0.0011(6)
C13 0.0211(6) 0.0262(6) 0.0205(6) -0.0027(5) 0.0050(5) 0.0002(5)
C14 0.0438(9) 0.0327(8) 0.0269(7) -0.0088(6) 0.0104(6) 0.0013(6)
C15 0.0266(7) 0.0364(8) 0.0227(6) 0.0040(5) 0.0067(5) -0.0002(6)
C16 0.0172(6) 0.0158(5) 0.0195(6) 0.0052(4) -0.0006(4) -0.0002(4)
C17 0.0209(6) 0.0223(6) 0.0227(6) 0.0072(5) 0.0030(5) 0.0033(5)
C18 0.0203(6) 0.0305(7) 0.0337(7) 0.0114(6) 0.0039(5) 0.0049(5)
C19 0.0230(7) 0.0330(7) 0.0349(7) 0.0107(6) -0.0063(6) -0.0012(6)
C20 0.0344(8) 0.0249(7) 0.0243(6) 0.0033(5) -0.0073(6) -0.0054(6)
C21 0.0298(7) 0.0154(5) 0.0204(6) 0.0029(4) 0.0006(5) -0.0017(5)
C22 0.0313(7) 0.0345(7) 0.0218(6) 0.0049(5) 0.0053(5) 0.0151(6)
C23 0.0508(10) 0.0573(11) 0.0338(8) 0.0145(8) 0.0221(7) 0.0220(9)
C24 0.0542(10) 0.0371(8) 0.0281(7) -0.0055(6) 0.0031(7) 0.0090(7)
C25 0.0446(8) 0.0219(6) 0.0205(6) 0.0003(5) 0.0035(6) 0.0068(6)
C26 0.0733(13) 0.0297(8) 0.0385(9) -0.0112(7) 0.0224(9) -0.0134(8)
C27 0.0320(8) 0.0320(7) 0.0376(8) -0.0073(6) 0.0089(6) 0.0017(6)
C28 0.0248(7) 0.0187(6) 0.0594(10) 0.0047(6) 0.0124(7) -0.0017(5)
C29 0.0351(8) 0.0458(9) 0.0236(7) 0.0078(6) 0.0033(6) -0.0133(7)
C30 0.0202(6) 0.0219(6) 0.0290(7) 0.0061(5) 0.0008(5) -0.0043(5)
S 0.02581(17) 0.01575(15) 0.03221(17) -0.00362(11) 0.01111(13) -0.00413(11)
O1 0.0374(6) 0.0303(5) 0.0313(5) 0.0068(4) 0.0017(4) -0.0022(4)
O2 0.0260(5) 0.0217(5) 0.0571(7) -0.0028(4) 0.0206(5) -0.0028(4)
O3 0.0455(7) 0.0232(5) 0.0748(9) -0.0197(5) 0.0253(6) -0.0146(5)
C31 0.0239(7) 0.0417(8) 0.0329(7) 0.0096(6) 0.0073(6) 0.0095(6)
F1 0.0526(6) 0.0672(7) 0.0369(5) -0.0214(5) 0.0071(5) 0.0015(5)
F2 0.0439(6) 0.0918(9) 0.0574(7) 0.0475(6) 0.0165(5) 0.0285(6)
F3 0.0293(5) 0.0595(6) 0.0562(6) 0.0198(5) 0.0241(4) 0.0130(4)

loop_
_atom_type_symbol
_atom_type_description
_atom_type_scat_dispersion_real
_atom_type_scat_dispersion_imag
_atom_type_scat_source
C C 0.0181 0.0091 'International Tables Vol C Tables 4.2.6.8 and 6.1.1.4'
H H 0.0000 0.0000 'International Tables Vol C Tables 4.2.6.8 and 6.1.1.4'
N N 0.0311 0.0180 'International Tables Vol C Tables 4.2.6.8 and 6.1.1.4'
O O 0.0492 0.0322 'International Tables Vol C Tables 4.2.6.8 and 6.1.1.4'
F F 0.0727 0.0534 'International Tables Vol C Tables 4.2.6.8 and 6.1.1.4'
Si Si 0.2541 0.3302 'International Tables Vol C Tables 4.2.6.8 and 6.1.1.4'
S S 0.3331 0.5567 'International Tables Vol C Tables 4.2.6.8 and 6.1.1.4'

loop_
_geom_angle_atom_site_label_1
_geom_angle_atom_site_label_2
_geom_angle_atom_site_label_3
_geom_angle
C30 Si C29 109.53(7)
C30 Si C28 109.94(7)
C29 Si C28 112.42(8)
C30 Si C1 109.67(5)
C29 Si C1 104.77(6)
C28 Si C1 110.39(6)
C1 N1 C2 110.19(10)
C1 N1 C4 127.71(10)
C2 N1 C4 121.93(10)
C1 N2 C3 110.68(10)
C1 N2 C16 127.95(10)
C3 N2 C16 121.24(10)
N1 C1 N2 105.07(10)
N1 C1 Si 126.65(8)
N2 C1 Si 127.79(9)
C3 C2 N1 107.32(11)
C2 C3 N2 106.73(11)
C5 C4 C9 123.62(11)
C5 C4 N1 118.42(10)
C9 C4 N1 117.77(10)
C6 C5 C4 116.73(11)
C6 C5 C10 119.72(11)
C4 C5 C10 123.46(11)
C7 C6 C5 121.09(12)
C6 C7 C8 120.71(12)
C7 C8 C9 120.81(12)
C8 C9 C4 117.02(11)
C8 C9 C13 120.67(11)
C4 C9 C13 122.30(11)
C5 C10 C11 112.67(11)
C5 C10 C12 109.72(11)
C11 C10 C12 109.25(11)
C9 C13 C14 112.42(11)
C9 C13 C15 111.14(11)
C14 C13 C15 110.16(11)
C17 C16 C21 123.91(12)
C17 C16 N2 118.23(11)
C21 C16 N2 117.78(11)
C16 C17 C18 117.18(12)
C16 C17 C22 123.04(11)
C18 C17 C22 119.77(12)
C19 C18 C17 120.46(14)
C18 C19 C20 120.95(13)
C19 C20 C21 121.23(13)
C20 C21 C16 116.24(13)
C20 C21 C25 121.41(12)
C16 C21 C25 122.34(12)
C17 C22 C24 110.78(12)
C17 C22 C23 111.54(13)
C24 C22 C23 110.61(13)
C21 C25 C27 112.17(11)
C21 C25 C26 112.26(14)
C27 C25 C26 109.39(12)
O3 S O1 115.72(7)
O3 S O2 114.86(7)
O1 S O2 115.25(6)
O3 S C31 103.49(8)
O1 S C31 102.22(7)
O2 S C31 102.52(7)
F2 C31 F3 106.69(13)
F2 C31 F1 107.87(14)
F3 C31 F1 107.11(13)
F2 C31 S 111.99(11)
F3 C31 S 112.26(11)
F1 C31 S 110.65(11)

loop_
_geom_bond_atom_site_label_1
_geom_bond_atom_site_label_2
_geom_bond_distance
Si C30 1.8491(13)
Si C29 1.8496(15)
Si C28 1.8519(15)
Si C1 1.9330(12)
N1 C1 1.3567(15)
N1 C2 1.3841(15)
N1 C4 1.4555(15)
N2 C1 1.3570(15)
N2 C3 1.3815(16)
N2 C16 1.4531(15)
C2 C3 1.3444(18)
C4 C5 1.3989(17)
C4 C9 1.4048(17)
C5 C6 1.3982(17)
C5 C10 1.5180(17)
C6 C7 1.3844(18)
C7 C8 1.3852(19)
C8 C9 1.3945(17)
C9 C13 1.5225(17)
C10 C11 1.5335(18)
C10 C12 1.5337(19)
C13 C14 1.5300(19)
C13 C15 1.5364(19)
C16 C17 1.3962(18)
C16 C21 1.4034(17)
C17 C18 1.3997(18)
C17 C22 1.5208(19)
C18 C19 1.381(2)
C19 C20 1.384(2)
C20 C21 1.3991(19)
C21 C25 1.520(2)
C22 C24 1.532(2)
C22 C23 1.532(2)
C25 C27 1.532(2)
C25 C26 1.534(2)
S O3 1.4353(10)
S O1 1.4405(11)
S O2 1.4448(10)
S C31 1.8107(16)
C31 F2 1.3323(17)
C31 F3 1.3335(17)
C31 F1 1.343(2)

loop_
_geom_torsion_atom_site_label_1
_geom_torsion_atom_site_label_2
_geom_torsion_atom_site_label_3
_geom_torsion_atom_site_label_4
_geom_torsion
C2 N1 C1 N2 -0.90(13)
C4 N1 C1 N2 174.49(10)
C2 N1 C1 Si 171.53(9)
C4 N1 C1 Si -13.08(17)
C3 N2 C1 N1 0.98(13)
C16 N2 C1 N1 -174.89(11)
C3 N2 C1 Si -171.33(9)
C16 N2 C1 Si 12.80(17)
C30 Si C1 N1 176.05(10)
C29 Si C1 N1 -66.47(12)
C28 Si C1 N1 54.78(12)
C30 Si C1 N2 -13.21(12)
C29 Si C1 N2 104.27(11)
C28 Si C1 N2 -134.48(11)
C1 N1 C2 C3 0.50(14)
C4 N1 C2 C3 -175.21(11)
N1 C2 C3 N2 0.12(14)
C1 N2 C3 C2 -0.70(14)
C16 N2 C3 C2 175.49(11)
C1 N1 C4 C5 104.67(14)
C2 N1 C4 C5 -80.42(14)
C1 N1 C4 C9 -80.19(15)
C2 N1 C4 C9 94.72(14)
C9 C4 C5 C6 -0.32(18)
N1 C4 C5 C6 174.51(11)
C9 C4 C5 C10 -176.86(11)
N1 C4 C5 C10 -2.03(17)
C4 C5 C6 C7 0.48(18)
C10 C5 C6 C7 177.16(12)
C5 C6 C7 C8 0.3(2)
C6 C7 C8 C9 -1.3(2)
C7 C8 C9 C4 1.45(18)
C7 C8 C9 C13 -177.32(12)
C5 C4 C9 C8 -0.63(18)
N1 C4 C9 C8 -175.49(11)
C5 C4 C9 C13 178.12(11)
N1 C4 C9 C13 3.26(17)
C6 C5 C10 C11 42.43(16)
C4 C5 C10 C11 -141.13(12)
C6 C5 C10 C12 -79.53(15)
C4 C5 C10 C12 96.91(14)
C8 C9 C13 C14 -29.85(17)
C4 C9 C13 C14 151.45(12)
C8 C9 C13 C15 94.16(14)
C4 C9 C13 C15 -84.54(15)
C1 N2 C16 C17 -102.63(14)
C3 N2 C16 C17 81.89(15)
C1 N2 C16 C21 80.45(15)
C3 N2 C16 C21 -95.03(14)
C21 C16 C17 C18 0.84(19)
N2 C16 C17 C18 -175.87(11)
C21 C16 C17 C22 -179.34(12)
N2 C16 C17 C22 3.95(18)
C16 C17 C18 C19 -0.2(2)
C22 C17 C18 C19 179.99(13)
C17 C18 C19 C20 -0.7(2)
C18 C19 C20 C21 1.0(2)
C19 C20 C21 C16 -0.3(2)
C19 C20 C21 C25 179.64(13)
C17 C16 C21 C20 -0.58(19)
N2 C16 C21 C20 176.14(11)
C17 C16 C21 C25 179.44(12)
N2 C16 C21 C25 -3.83(18)
C16 C17 C22 C24 -107.62(15)
C18 C17 C22 C24 72.20(17)
C16 C17 C22 C23 128.70(14)
C18 C17 C22 C23 -51.48(17)
C20 C21 C25 C27 -90.04(16)
C16 C21 C25 C27 89.93(15)
C20 C21 C25 C26 33.60(18)
C16 C21 C25 C26 -146.43(13)
O3 S C31 F2 62.02(14)
O1 S C31 F2 -177.41(12)
O2 S C31 F2 -57.73(13)
O3 S C31 F3 -57.98(13)
O1 S C31 F3 62.58(12)
O2 S C31 F3 -177.73(11)
O3 S C31 F1 -177.60(10)
O1 S C31 F1 -57.03(11)
O2 S C31 F1 62.66(11)
